data_7248382
loop_
_publ_author_name
'Sun, Jie'
'Wang, Chaodong'
'Wu, Chunlei'
'Wang, Wenjian'
'Zeng, Yue'
'Song, Shengjie'
'Chen, Zhiwei'
'Li, Jianjun'

_publ_section_title
;
 Photocatalyst-free H2O-regulated and regiodivergent multicomponent
 hydrogenation/bifunctional sulfonylation of alkynes
;
_journal_issue 6
_journal_name_full 'Green Chemistry'
_journal_page_first 3301
_journal_page_last 3307
_journal_paper_doi 10.1039/D3GC04960D
_journal_volume 26
_journal_year 2024
_chemical_formula_moiety 'C26 H20 Cl F2 N O5 S'
_chemical_formula_sum 'C26 H20 Cl F2 N O5 S'
_chemical_formula_weight 531.94
_space_group_crystal_system triclinic
_space_group_IT_number 2
_space_group_name_Hall '-P 1'
_space_group_name_H-M_alt 'P -1'
_atom_sites_solution_hydrogens geom
_atom_sites_solution_primary dual
_audit_creation_date 2023-12-07
_audit_creation_method
;
Olex2 1.5
(compiled 2023.03.06 svn.rbb2c1857 for OlexSys, GUI svn.r6748)
;
_audit_update_record
;
2023-12-07 deposited with the CCDC.	2024-01-26 downloaded from the CCDC.
;
_cell_angle_alpha 73.689(2)
_cell_angle_beta 87.428(2)
_cell_angle_gamma 75.023(2)
_cell_formula_units_Z 2
_cell_length_a 6.3919(4)
_cell_length_b 10.6731(6)
_cell_length_c 18.7577(11)
_cell_measurement_reflns_used 9848
_cell_measurement_temperature 170.00
_cell_measurement_theta_max 57.053
_cell_measurement_theta_min 3.876
_cell_volume 1185.92(12)
_computing_cell_refinement 'SAINT V8.40B (?, 2016)'
_computing_data_collection 'Bruker Instrument Service vV6.2.14'
_computing_data_reduction 'SAINT V8.40B (?, 2016)'
_computing_molecular_graphics 'Olex2 1.5 (Dolomanov et al., 2009)'
_computing_publication_material 'Olex2 1.5 (Dolomanov et al., 2009)'
_computing_structure_refinement 'SHELXL 2019/2 (Sheldrick, 2015)'
_computing_structure_solution 'SHELXT 2018/2 (Sheldrick, 2018)'
_diffrn_ambient_temperature 170.00
_diffrn_measured_fraction_theta_full 0.985
_diffrn_measured_fraction_theta_max 0.981
_diffrn_measurement_device_type 'zju Bruker D8 Venture'
_diffrn_measurement_method '\w and \f scans'
_diffrn_radiation_type GaK\a
_diffrn_radiation_wavelength 1.34139
_diffrn_reflns_av_R_equivalents 0.0554
_diffrn_reflns_av_unetI/netI 0.0415
_diffrn_reflns_Laue_measured_fraction_full 0.985
_diffrn_reflns_Laue_measured_fraction_max 0.981
_diffrn_reflns_limit_h_max 7
_diffrn_reflns_limit_h_min -7
_diffrn_reflns_limit_k_max 13
_diffrn_reflns_limit_k_min -13
_diffrn_reflns_limit_l_max 23
_diffrn_reflns_limit_l_min -23
_diffrn_reflns_number 37998
_diffrn_reflns_point_group_measured_fraction_full 0.985
_diffrn_reflns_point_group_measured_fraction_max 0.981
_diffrn_reflns_theta_full 53.594
_diffrn_reflns_theta_max 57.106
_diffrn_reflns_theta_min 3.876
_diffrn_source_current 3.57
_diffrn_source_power 0.24954300000000001
_diffrn_source_voltage 69.9
_exptl_absorpt_coefficient_mu 1.799
_exptl_absorpt_correction_T_max 0.7512
_exptl_absorpt_correction_T_min 0.6191
_exptl_absorpt_correction_type multi-scan
_exptl_absorpt_process_details
;
SADABS-2016/2 (Bruker,2016/2) was used for absorption correction.
wR2(int) was 0.1383 before and 0.0864 after correction.
The Ratio of minimum to maximum transmission is 0.8241.
The \l/2 correction factor is Not present.
;
_exptl_crystal_colour colourless
_exptl_crystal_colour_primary colourless
_exptl_crystal_density_diffrn 1.490
_exptl_crystal_description needle
_exptl_crystal_F_000 548
_exptl_crystal_size_max 0.2
_exptl_crystal_size_mid 0.03
_exptl_crystal_size_min 0.02
_refine_diff_density_max 1.541
_refine_diff_density_min -0.515
_refine_diff_density_rms 0.141
_refine_ls_extinction_method none
_refine_ls_goodness_of_fit_ref 1.125
_refine_ls_hydrogen_treatment constr
_refine_ls_matrix_type full
_refine_ls_number_parameters 325
_refine_ls_number_reflns 4772
_refine_ls_number_restraints 0
_refine_ls_restrained_S_all 1.125
_refine_ls_R_factor_all 0.0859
_refine_ls_R_factor_gt 0.0798
_refine_ls_shift/su_max 0.000
_refine_ls_shift/su_mean 0.000
_refine_ls_structure_factor_coef Fsqd
_refine_ls_weighting_details 'w=1/[\s^2^(Fo^2^)+(0.1315P)^2^+1.7519P] where P=(Fo^2^+2Fc^2^)/3'
_refine_ls_weighting_scheme calc
_refine_ls_wR_factor_gt 0.2190
_refine_ls_wR_factor_ref 0.2236
_reflns_Friedel_coverage 0.000
_reflns_number_gt 4168
_reflns_number_total 4772
_reflns_threshold_expression 'I > 2\s(I)'
_cod_data_source_file d3gc04960d2.cif
_cod_data_source_block 231125_sj_dmso_0m
_cod_database_code 7248382
_shelx_shelxl_version_number 2019/2
_shelx_space_group_comment
;
The symmetry employed for this shelxl refinement is uniquely defined
by the following loop, which should always be used as a source of
symmetry information in preference to the above space-group names.
They are only intended as comments.
;
_shelx_estimated_absorpt_t_max 0.965
_shelx_estimated_absorpt_t_min 0.715
_olex2_refinement_description
;
1.a Ternary CH refined with riding coordinates:
 C8(H8)
1.b Secondary CH2 refined with riding coordinates:
 C7(H7a,H7b), C11(H11a,H11b)
1.c Aromatic/amide H refined with riding coordinates:
 C1(H1), C2(H2), C4(H4), C5(H5), C14(H14), C15(H15), C16(H16), C17(H17),
 C18(H18), C19(H19), C22(H22), C23(H23), C24(H24), C25(H25), C26(H26)
;
_olex2_submission_special_instructions 'No special instructions were received'

loop_
_space_group_symop_operation_xyz
'x, y, z'
'-x, -y, -z'

loop_
_atom_site_label
_atom_site_type_symbol
_atom_site_fract_x
_atom_site_fract_y
_atom_site_fract_z
_atom_site_U_iso_or_equiv
_atom_site_adp_type
_atom_site_occupancy
_atom_site_site_symmetry_order
_atom_site_calc_flag
_atom_site_refinement_flags_posn
_atom_site_refinement_flags_adp
_atom_site_refinement_flags_occupancy
_atom_site_disorder_assembly
_atom_site_disorder_group
Cl1 Cl -0.11420(18) 0.97839(9) 0.76188(5) 0.0458(3) Uani 1 1 d . . . . .
S1 S 0.45398(13) 0.53745(8) 0.30974(4) 0.0254(2) Uani 1 1 d . . . . .
F1 F -0.0535(4) 0.7536(3) 0.33870(12) 0.0420(6) Uani 1 1 d . . . . .
O1 O -0.2901(5) 0.7259(5) 0.4781(2) 0.0717(12) Uani 1 1 d . . . . .
N1 N 0.0420(4) 0.7589(3) 0.50081(16) 0.0271(6) Uani 1 1 d . . . . .
C1 C -0.1845(6) 0.8048(4) 0.6043(2) 0.0348(8) Uani 1 1 d . . . . .
H1 H -0.284349 0.761057 0.592246 0.042 Uiso 1 1 calc R U . . .
F2 F -0.0332(4) 0.5482(3) 0.40488(14) 0.0474(6) Uani 1 1 d . . . . .
O2 O 0.2566(4) 0.5384(3) 0.27689(15) 0.0393(6) Uani 1 1 d . . . . .
C2 C -0.2183(7) 0.8576(4) 0.6648(2) 0.0393(9) Uani 1 1 d . . . . .
H2 H -0.343026 0.851576 0.693749 0.047 Uiso 1 1 calc R U . . .
O3 O 0.5682(5) 0.4151(3) 0.36272(15) 0.0408(7) Uani 1 1 d . . . . .
C3 C -0.0713(7) 0.9184(4) 0.6830(2) 0.0363(8) Uani 1 1 d . . . . .
O4 O 0.9744(4) 0.5952(2) 0.12210(13) 0.0331(6) Uani 1 1 d . . . . .
C4 C 0.1093(6) 0.9305(4) 0.6411(2) 0.0354(8) Uani 1 1 d . . . . .
H4 H 0.209841 0.972783 0.654124 0.042 Uiso 1 1 calc R U . . .
O5 O 1.1074(4) 0.3747(2) 0.18361(13) 0.0289(5) Uani 1 1 d . . . . .
C5 C 0.1422(6) 0.8801(4) 0.5795(2) 0.0314(7) Uani 1 1 d . . . . .
H5 H 0.264878 0.889256 0.549933 0.038 Uiso 1 1 calc R U . . .
C6 C -0.0026(5) 0.8166(3) 0.56102(18) 0.0279(7) Uani 1 1 d . . . . .
C7 C 0.2556(5) 0.7424(4) 0.46703(18) 0.0258(7) Uani 1 1 d . . . . .
H7A H 0.372940 0.704139 0.505729 0.031 Uiso 1 1 calc R U . . .
H7B H 0.273501 0.830031 0.435206 0.031 Uiso 1 1 calc R U . . .
C8 C 0.2583(5) 0.6440(4) 0.42030(19) 0.0274(7) Uani 1 1 d . . . . .
H8 H 0.318991 0.549815 0.452105 0.033 Uiso 1 1 calc R U . . .
C9 C 0.0220(6) 0.6629(4) 0.4058(2) 0.0342(8) Uani 1 1 d . . . . .
C10 C -0.0993(6) 0.7189(5) 0.4668(2) 0.0397(9) Uani 1 1 d . . . . .
C11 C 0.4025(5) 0.6705(3) 0.35309(17) 0.0253(7) Uani 1 1 d . . . . .
H11A H 0.541704 0.679564 0.369393 0.030 Uiso 1 1 calc R U . . .
H11B H 0.330668 0.756600 0.316616 0.030 Uiso 1 1 calc R U . . .
C12 C 0.6321(5) 0.5858(3) 0.23609(17) 0.0250(7) Uani 1 1 d . . . . .
C13 C 0.5509(6) 0.7223(3) 0.18377(18) 0.0273(7) Uani 1 1 d . . . . .
C14 C 0.6736(7) 0.8166(4) 0.1751(2) 0.0390(9) Uani 1 1 d . . . . .
H14 H 0.807432 0.792648 0.201864 0.047 Uiso 1 1 calc R U . . .
C15 C 0.5992(9) 0.9445(4) 0.1274(3) 0.0509(12) Uani 1 1 d . . . . .
H15 H 0.682068 1.008725 0.121563 0.061 Uiso 1 1 calc R U . . .
C16 C 0.4068(9) 0.9793(4) 0.0885(2) 0.0546(13) Uani 1 1 d . . . . .
H16 H 0.357972 1.067406 0.055552 0.065 Uiso 1 1 calc R U . . .
C17 C 0.2832(8) 0.8884(4) 0.0966(2) 0.0470(11) Uani 1 1 d . . . . .
H17 H 0.149508 0.913817 0.069574 0.056 Uiso 1 1 calc R U . . .
C18 C 0.3548(6) 0.7588(4) 0.14445(19) 0.0345(8) Uani 1 1 d . . . . .
H18 H 0.270093 0.695542 0.150228 0.041 Uiso 1 1 calc R U . . .
C19 C 0.8150(5) 0.4915(3) 0.23519(18) 0.0260(7) Uani 1 1 d . . . . .
H19 H 0.848730 0.413982 0.276927 0.031 Uiso 1 1 calc R U . . .
C20 C 0.9699(5) 0.4990(3) 0.17337(18) 0.0262(7) Uani 1 1 d . . . . .
C21 C 1.2755(6) 0.3582(3) 0.13302(19) 0.0275(7) Uani 1 1 d . . . . .
C22 C 1.4842(6) 0.3265(4) 0.1606(2) 0.0316(8) Uani 1 1 d . . . . .
H22 H 1.510978 0.321420 0.210870 0.038 Uiso 1 1 calc R U . . .
C23 C 1.6558(6) 0.3020(4) 0.1137(2) 0.0339(8) Uani 1 1 d . . . . .
H23 H 1.800830 0.280291 0.131850 0.041 Uiso 1 1 calc R U . . .
C24 C 1.6149(6) 0.3092(4) 0.0406(2) 0.0362(8) Uani 1 1 d . . . . .
H24 H 1.731985 0.292255 0.008641 0.043 Uiso 1 1 calc R U . . .
C25 C 1.4038(6) 0.3411(4) 0.0140(2) 0.0353(8) Uani 1 1 d . . . . .
H25 H 1.376412 0.346420 -0.036272 0.042 Uiso 1 1 calc R U . . .
C26 C 1.2313(6) 0.3655(4) 0.0605(2) 0.0311(7) Uani 1 1 d . . . . .
H26 H 1.086055 0.386793 0.042583 0.037 Uiso 1 1 calc R U . . .

loop_
_atom_site_aniso_label
_atom_site_aniso_U_11
_atom_site_aniso_U_22
_atom_site_aniso_U_33
_atom_site_aniso_U_23
_atom_site_aniso_U_13
_atom_site_aniso_U_12
Cl1 0.0712(7) 0.0342(5) 0.0248(4) -0.0140(4) 0.0095(4) 0.0042(4)
S1 0.0310(5) 0.0244(4) 0.0218(4) -0.0085(3) 0.0083(3) -0.0080(3)
F1 0.0357(12) 0.0567(14) 0.0328(11) -0.0163(10) -0.0031(9) -0.0056(10)
O1 0.0297(16) 0.149(4) 0.068(2) -0.069(2) 0.0218(15) -0.039(2)
N1 0.0209(13) 0.0358(15) 0.0264(14) -0.0118(12) 0.0074(11) -0.0080(11)
C1 0.0314(18) 0.040(2) 0.0323(18) -0.0120(16) 0.0106(14) -0.0076(15)
F2 0.0491(14) 0.0554(15) 0.0555(15) -0.0283(12) 0.0133(11) -0.0324(12)
O2 0.0403(15) 0.0516(16) 0.0376(14) -0.0220(13) 0.0127(11) -0.0236(13)
C2 0.041(2) 0.039(2) 0.0291(18) -0.0059(16) 0.0155(15) -0.0010(16)
O3 0.0490(16) 0.0276(13) 0.0330(14) 0.0010(11) 0.0161(12) -0.0003(11)
C3 0.047(2) 0.0294(18) 0.0247(17) -0.0087(14) 0.0060(15) 0.0048(15)
O4 0.0399(14) 0.0302(13) 0.0251(12) -0.0055(10) 0.0091(10) -0.0055(10)
C4 0.043(2) 0.0307(18) 0.0308(18) -0.0118(15) 0.0019(15) -0.0035(15)
O5 0.0332(13) 0.0274(12) 0.0267(12) -0.0106(10) 0.0108(9) -0.0068(10)
C5 0.0304(18) 0.0332(18) 0.0297(17) -0.0112(14) 0.0068(13) -0.0050(14)
C6 0.0283(17) 0.0292(17) 0.0220(15) -0.0065(13) 0.0045(12) -0.0016(13)
C7 0.0199(15) 0.0362(18) 0.0254(16) -0.0136(14) 0.0071(12) -0.0099(13)
C8 0.0274(17) 0.0326(17) 0.0258(16) -0.0125(13) 0.0079(13) -0.0102(13)
C9 0.0341(19) 0.046(2) 0.0308(18) -0.0176(16) 0.0074(14) -0.0183(16)
C10 0.0304(19) 0.063(3) 0.035(2) -0.0245(19) 0.0108(15) -0.0186(18)
C11 0.0276(16) 0.0310(17) 0.0208(15) -0.0116(13) 0.0066(12) -0.0099(13)
C12 0.0320(17) 0.0278(16) 0.0195(14) -0.0112(12) 0.0072(12) -0.0112(13)
C13 0.0371(18) 0.0258(16) 0.0207(15) -0.0117(13) 0.0114(13) -0.0073(13)
C14 0.055(2) 0.0342(19) 0.0345(19) -0.0165(16) 0.0168(17) -0.0172(17)
C15 0.079(3) 0.030(2) 0.046(2) -0.0126(18) 0.026(2) -0.020(2)
C16 0.091(4) 0.0256(19) 0.034(2) -0.0055(16) 0.025(2) 0.001(2)
C17 0.066(3) 0.037(2) 0.0225(17) -0.0072(15) 0.0045(17) 0.0111(19)
C18 0.042(2) 0.0329(18) 0.0251(17) -0.0106(14) 0.0062(14) -0.0026(15)
C19 0.0306(17) 0.0277(16) 0.0204(15) -0.0074(12) 0.0046(12) -0.0085(13)
C20 0.0278(17) 0.0295(16) 0.0241(16) -0.0117(13) 0.0037(12) -0.0079(13)
C21 0.0320(18) 0.0240(16) 0.0295(17) -0.0122(13) 0.0116(13) -0.0092(13)
C22 0.0376(19) 0.0299(17) 0.0314(18) -0.0135(14) 0.0062(14) -0.0113(14)
C23 0.0295(18) 0.0328(18) 0.043(2) -0.0152(16) 0.0070(15) -0.0100(14)
C24 0.038(2) 0.0328(19) 0.042(2) -0.0190(16) 0.0179(16) -0.0109(15)
C25 0.045(2) 0.0357(19) 0.0289(18) -0.0161(15) 0.0091(15) -0.0099(16)
C26 0.0323(18) 0.0305(18) 0.0312(18) -0.0118(14) 0.0055(14) -0.0064(14)

loop_
_atom_type_symbol
_atom_type_description
_atom_type_scat_dispersion_real
_atom_type_scat_dispersion_imag
_atom_type_scat_source
C C 0.0137 0.0067 'International Tables Vol C Tables 4.2.6.8 and 6.1.1.4'
H H 0.0000 0.0000 'International Tables Vol C Tables 4.2.6.8 and 6.1.1.4'
Cl Cl 0.3281 0.5435 'International Tables Vol C Tables 4.2.6.8 and 6.1.1.4'
F F 0.0583 0.0400 'International Tables Vol C Tables 4.2.6.8 and 6.1.1.4'
N N 0.0241 0.0134 'International Tables Vol C Tables 4.2.6.8 and 6.1.1.4'
O O 0.0389 0.0241 'International Tables Vol C Tables 4.2.6.8 and 6.1.1.4'
S S 0.2925 0.4295 'International Tables Vol C Tables 4.2.6.8 and 6.1.1.4'

loop_
_geom_angle_atom_site_label_1
_geom_angle_atom_site_label_2
_geom_angle_atom_site_label_3
_geom_angle
_geom_angle_site_symmetry_1
_geom_angle_site_symmetry_3
_geom_angle_publ_flag
O2 S1 O3 118.11(18) . . ?
O2 S1 C11 108.77(16) . . ?
O2 S1 C12 108.00(15) . . ?
O3 S1 C11 108.15(16) . . ?
O3 S1 C12 109.11(16) . . ?
C11 S1 C12 103.78(15) . . ?
C6 N1 C7 121.0(3) . . ?
C10 N1 C6 126.1(3) . . ?
C10 N1 C7 112.9(3) . . ?
C2 C1 H1 120.2 . . ?
C2 C1 C6 119.6(4) . . ?
C6 C1 H1 120.2 . . ?
C1 C2 H2 120.0 . . ?
C3 C2 C1 120.0(3) . . ?
C3 C2 H2 120.0 . . ?
C2 C3 Cl1 118.7(3) . . ?
C2 C3 C4 121.1(3) . . ?
C4 C3 Cl1 120.1(3) . . ?
C3 C4 H4 120.4 . . ?
C3 C4 C5 119.2(4) . . ?
C5 C4 H4 120.4 . . ?
C20 O5 C21 118.2(3) . . ?
C4 C5 H5 119.7 . . ?
C6 C5 C4 120.5(3) . . ?
C6 C5 H5 119.7 . . ?
C1 C6 N1 121.1(3) . . ?
C5 C6 N1 119.3(3) . . ?
C5 C6 C1 119.5(3) . . ?
N1 C7 H7A 110.8 . . ?
N1 C7 H7B 110.8 . . ?
N1 C7 C8 104.5(3) . . ?
H7A C7 H7B 108.9 . . ?
C8 C7 H7A 110.8 . . ?
C8 C7 H7B 110.8 . . ?
C7 C8 H8 108.4 . . ?
C9 C8 C7 102.6(3) . . ?
C9 C8 H8 108.4 . . ?
C9 C8 C11 117.8(3) . . ?
C11 C8 C7 110.8(3) . . ?
C11 C8 H8 108.4 . . ?
F1 C9 C8 113.2(3) . . ?
F1 C9 C10 107.7(3) . . ?
F2 C9 F1 104.9(3) . . ?
F2 C9 C8 114.6(3) . . ?
F2 C9 C10 109.7(3) . . ?
C8 C9 C10 106.6(3) . . ?
O1 C10 N1 129.5(4) . . ?
O1 C10 C9 123.3(4) . . ?
N1 C10 C9 107.2(3) . . ?
S1 C11 H11A 109.3 . . ?
S1 C11 H11B 109.3 . . ?
C8 C11 S1 111.5(2) . . ?
C8 C11 H11A 109.3 . . ?
C8 C11 H11B 109.3 . . ?
H11A C11 H11B 108.0 . . ?
C13 C12 S1 115.5(2) . . ?
C19 C12 S1 114.9(2) . . ?
C19 C12 C13 129.6(3) . . ?
C14 C13 C12 118.9(3) . . ?
C18 C13 C12 121.5(3) . . ?
C18 C13 C14 119.6(3) . . ?
C13 C14 H14 120.2 . . ?
C15 C14 C13 119.6(4) . . ?
C15 C14 H14 120.2 . . ?
C14 C15 H15 119.8 . . ?
C16 C15 C14 120.4(4) . . ?
C16 C15 H15 119.8 . . ?
C15 C16 H16 119.6 . . ?
C15 C16 C17 120.8(4) . . ?
C17 C16 H16 119.6 . . ?
C16 C17 H17 120.1 . . ?
C16 C17 C18 119.8(4) . . ?
C18 C17 H17 120.1 . . ?
C13 C18 C17 119.7(4) . . ?
C13 C18 H18 120.2 . . ?
C17 C18 H18 120.2 . . ?
C12 C19 H19 117.7 . . ?
C12 C19 C20 124.6(3) . . ?
C20 C19 H19 117.7 . . ?
O4 C20 O5 124.6(3) . . ?
O4 C20 C19 127.6(3) . . ?
O5 C20 C19 107.8(3) . . ?
C22 C21 O5 117.0(3) . . ?
C22 C21 C26 121.9(3) . . ?
C26 C21 O5 121.0(3) . . ?
C21 C22 H22 120.5 . . ?
C21 C22 C23 119.0(3) . . ?
C23 C22 H22 120.5 . . ?
C22 C23 H23 120.0 . . ?
C24 C23 C22 120.0(4) . . ?
C24 C23 H23 120.0 . . ?
C23 C24 H24 120.0 . . ?
C25 C24 C23 120.1(3) . . ?
C25 C24 H24 120.0 . . ?
C24 C25 H25 119.8 . . ?
C24 C25 C26 120.3(3) . . ?
C26 C25 H25 119.8 . . ?
C21 C26 C25 118.7(3) . . ?
C21 C26 H26 120.7 . . ?
C25 C26 H26 120.7 . . ?

loop_
_geom_bond_atom_site_label_1
_geom_bond_atom_site_label_2
_geom_bond_distance
_geom_bond_site_symmetry_2
_geom_bond_publ_flag
Cl1 C3 1.756(4) . ?
S1 O2 1.426(3) . ?
S1 O3 1.438(3) . ?
S1 C11 1.780(3) . ?
S1 C12 1.798(3) . ?
F1 C9 1.372(4) . ?
O1 C10 1.215(5) . ?
N1 C6 1.417(4) . ?
N1 C7 1.469(4) . ?
N1 C10 1.345(5) . ?
C1 H1 0.9500 . ?
C1 C2 1.389(5) . ?
C1 C6 1.400(5) . ?
F2 C9 1.363(4) . ?
C2 H2 0.9500 . ?
C2 C3 1.374(6) . ?
C3 C4 1.380(6) . ?
O4 C20 1.199(4) . ?
C4 H4 0.9500 . ?
C4 C5 1.391(5) . ?
O5 C20 1.356(4) . ?
O5 C21 1.411(4) . ?
C5 H5 0.9500 . ?
C5 C6 1.386(5) . ?
C7 H7A 0.9900 . ?
C7 H7B 0.9900 . ?
C7 C8 1.541(5) . ?
C8 H8 1.0000 . ?
C8 C9 1.498(5) . ?
C8 C11 1.533(4) . ?
C9 C10 1.528(5) . ?
C11 H11A 0.9900 . ?
C11 H11B 0.9900 . ?
C12 C13 1.486(5) . ?
C12 C19 1.334(5) . ?
C13 C14 1.399(5) . ?
C13 C18 1.391(5) . ?
C14 H14 0.9500 . ?
C14 C15 1.381(6) . ?
C15 H15 0.9500 . ?
C15 C16 1.370(8) . ?
C16 H16 0.9500 . ?
C16 C17 1.376(7) . ?
C17 H17 0.9500 . ?
C17 C18 1.393(5) . ?
C18 H18 0.9500 . ?
C19 H19 0.9500 . ?
C19 C20 1.489(4) . ?
C21 C22 1.376(5) . ?
C21 C26 1.379(5) . ?
C22 H22 0.9500 . ?
C22 C23 1.392(5) . ?
C23 H23 0.9500 . ?
C23 C24 1.385(6) . ?
C24 H24 0.9500 . ?
C24 C25 1.383(6) . ?
C25 H25 0.9500 . ?
C25 C26 1.392(5) . ?
C26 H26 0.9500 . ?

loop_
_geom_torsion_atom_site_label_1
_geom_torsion_atom_site_label_2
_geom_torsion_atom_site_label_3
_geom_torsion_atom_site_label_4
_geom_torsion
_geom_torsion_site_symmetry_1
_geom_torsion_site_symmetry_2
_geom_torsion_site_symmetry_3
_geom_torsion_site_symmetry_4
_geom_torsion_publ_flag
Cl1 C3 C4 C5 178.8(3) . . . . ?
S1 C12 C13 C14 121.7(3) . . . . ?
S1 C12 C13 C18 -57.3(4) . . . . ?
S1 C12 C19 C20 169.7(3) . . . . ?
F1 C9 C10 O1 70.1(6) . . . . ?
F1 C9 C10 N1 -108.4(3) . . . . ?
N1 C7 C8 C9 23.9(3) . . . . ?
N1 C7 C8 C11 150.5(3) . . . . ?
C1 C2 C3 Cl1 -177.7(3) . . . . ?
C1 C2 C3 C4 1.2(6) . . . . ?
F2 C9 C10 O1 -43.6(6) . . . . ?
F2 C9 C10 N1 138.0(3) . . . . ?
O2 S1 C11 C8 67.5(3) . . . . ?
O2 S1 C12 C13 60.5(3) . . . . ?
O2 S1 C12 C19 -117.3(3) . . . . ?
C2 C1 C6 N1 177.2(3) . . . . ?
C2 C1 C6 C5 0.4(5) . . . . ?
C2 C3 C4 C5 0.0(6) . . . . ?
O3 S1 C11 C8 -61.9(3) . . . . ?
O3 S1 C12 C13 -169.9(2) . . . . ?
O3 S1 C12 C19 12.2(3) . . . . ?
C3 C4 C5 C6 -1.0(5) . . . . ?
C4 C5 C6 N1 -176.1(3) . . . . ?
C4 C5 C6 C1 0.8(5) . . . . ?
O5 C21 C22 C23 176.5(3) . . . . ?
O5 C21 C26 C25 -176.5(3) . . . . ?
C6 N1 C7 C8 165.1(3) . . . . ?
C6 N1 C10 O1 2.0(8) . . . . ?
C6 N1 C10 C9 -179.7(3) . . . . ?
C6 C1 C2 C3 -1.3(6) . . . . ?
C7 N1 C6 C1 -165.2(3) . . . . ?
C7 N1 C6 C5 11.7(5) . . . . ?
C7 N1 C10 O1 -175.6(5) . . . . ?
C7 N1 C10 C9 2.7(5) . . . . ?
C7 C8 C9 F1 95.5(3) . . . . ?
C7 C8 C9 F2 -144.2(3) . . . . ?
C7 C8 C9 C10 -22.7(4) . . . . ?
C7 C8 C11 S1 167.7(2) . . . . ?
C8 C9 C10 O1 -168.2(5) . . . . ?
C8 C9 C10 N1 13.4(4) . . . . ?
C9 C8 C11 S1 -74.7(3) . . . . ?
C10 N1 C6 C1 17.5(6) . . . . ?
C10 N1 C6 C5 -165.7(4) . . . . ?
C10 N1 C7 C8 -17.2(4) . . . . ?
C11 S1 C12 C13 -54.8(3) . . . . ?
C11 S1 C12 C19 127.3(3) . . . . ?
C11 C8 C9 F1 -26.5(4) . . . . ?
C11 C8 C9 F2 93.8(4) . . . . ?
C11 C8 C9 C10 -144.7(3) . . . . ?
C12 S1 C11 C8 -177.7(2) . . . . ?
C12 C13 C14 C15 -179.2(3) . . . . ?
C12 C13 C18 C17 179.3(3) . . . . ?
C12 C19 C20 O4 12.3(6) . . . . ?
C12 C19 C20 O5 -166.3(3) . . . . ?
C13 C12 C19 C20 -7.8(6) . . . . ?
C13 C14 C15 C16 -0.2(6) . . . . ?
C14 C13 C18 C17 0.3(5) . . . . ?
C14 C15 C16 C17 0.6(6) . . . . ?
C15 C16 C17 C18 -0.4(6) . . . . ?
C16 C17 C18 C13 0.0(5) . . . . ?
C18 C13 C14 C15 -0.2(5) . . . . ?
C19 C12 C13 C14 -60.9(5) . . . . ?
C19 C12 C13 C18 120.2(4) . . . . ?
C20 O5 C21 C22 114.5(3) . . . . ?
C20 O5 C21 C26 -69.4(4) . . . . ?
C21 O5 C20 O4 3.8(5) . . . . ?
C21 O5 C20 C19 -177.6(3) . . . . ?
C21 C22 C23 C24 -0.2(5) . . . . ?
C22 C21 C26 C25 -0.6(5) . . . . ?
C22 C23 C24 C25 0.2(5) . . . . ?
C23 C24 C25 C26 -0.3(6) . . . . ?
C24 C25 C26 C21 0.5(5) . . . . ?
C26 C21 C22 C23 0.4(5) . . . . ?
